data_1008356
loop_
_publ_author_name
'Bordet, P'
'McHale, A'
'Santoro, A'
'Roth, R S'

_publ_section_title
;
Powder neutron diffraction study of Zr Ti O~4~, Zr~5~ Ti~7~ O~24~ and
Fe Nb~2~ O~6~
;
_journal_coden_ASTM JSSCBI
_journal_name_full 'Journal of Solid State Chemistry'
_journal_page_first 30
_journal_page_last 46
_journal_paper_doi 10.1016/0022-4596(86)90119-2
_journal_volume 64
_journal_year 1986
_chemical_formula_structural 'Fe Nb2 O6'
_chemical_formula_sum 'Fe Nb2 O6'
_chemical_name_systematic 'Iron(II) diniobate'
_space_group_IT_number 60
_symmetry_cell_setting orthorhombic
_symmetry_Int_Tables_number 60
_symmetry_space_group_name_Hall '-P 2n 2ab'
_symmetry_space_group_name_H-M 'P b c n'
_cell_angle_alpha 90
_cell_angle_beta 90
_cell_angle_gamma 90
_cell_formula_units_Z 4
_cell_length_a 14.2661(2)
_cell_length_b 5.7334(1)
_cell_length_c 5.0495(1)
_cell_volume 413.0
_refine_ls_R_factor_all 0.0273
_cod_database_code 1008356

loop_
_symmetry_equiv_pos_as_xyz
x,y,z
1/2-x,1/2-y,1/2+z
1/2+x,1/2-y,-z
-x,y,1/2-z
-x,-y,-z
1/2+x,1/2+y,1/2-z
1/2-x,1/2+y,z
x,-y,1/2+z

loop_
_atom_site_label
_atom_site_type_symbol
_atom_site_symmetry_multiplicity
_atom_site_Wyckoff_symbol
_atom_site_fract_x
_atom_site_fract_y
_atom_site_fract_z
_atom_site_occupancy
_atom_site_attached_hydrogens
_atom_site_calc_flag
Fe1 Fe2+ 4 c 0. 0.3311(5) 0.25 1. 0 d
Nb1 Nb5+ 8 d 0.3389(2) 0.3191(3) 0.2506(6) 1. 0 d
O1 O2- 8 d 0.0963(2) 0.1041(4) 0.0727(5) 1. 0 d
O2 O2- 8 d 0.4189(2) 0.1163(5) 0.0990(5) 1. 0 d
O3 O2- 8 d 0.7560(2) 0.1236(5) 0.0793(6) 1. 0 d

loop_
_atom_type_symbol
_atom_type_oxidation_number
Fe2+ 2.000
Nb5+ 5.000
O2- -2.000
